data_7225429
loop_
_publ_author_name
'Nie, Ai-Yang'
'Tong, Yong-Li'
'Zhou, Hu'
'Cao, Ling-Ling'
'Yu, Hui'
'Shi, Chao'
'Yuan, Aihua'

_publ_section_title
;
 Eight Zn(II) and Cd(II) complexes based on the aromatic C-centered
 triangular multicarboxylate and N-donor mixed ligands
;
_journal_name_full 'RSC Adv.'
_journal_paper_doi 10.1039/C6RA10144E
_journal_year 2016
_chemical_formula_sum 'C37 H29 N3 O9 Zn2'
_chemical_formula_weight 790.37
_chemical_name_systematic
; 
 ? 
;
_space_group_IT_number 14
_symmetry_cell_setting monoclinic
_symmetry_space_group_name_Hall '-P 2ybc'
_symmetry_space_group_name_H-M 'P 1 21/c 1'
_atom_sites_solution_hydrogens geom
_atom_sites_solution_primary direct
_atom_sites_solution_secondary difmap
_audit_creation_method SHELXL-97
_audit_update_record
;
2015-12-23 deposited with the CCDC.
2016-05-23 downloaded from the CCDC.
;
_cell_angle_alpha 90.00
_cell_angle_beta 99.615(2)
_cell_angle_gamma 90.00
_cell_formula_units_Z 4
_cell_length_a 11.4877(12)
_cell_length_b 14.3195(14)
_cell_length_c 24.3237(15)
_cell_measurement_reflns_used 3293
_cell_measurement_temperature 291(2)
_cell_measurement_theta_max 21.03
_cell_measurement_theta_min 2.34
_cell_volume 3945.0(6)
_computing_cell_refinement SMART
_computing_data_collection 'SMART (Bruker, 2004)'
_computing_data_reduction 'SAINT (Bruker, 2004'
_computing_molecular_graphics 'DIAMOND (Brandenburg, 2006)'
_computing_publication_material SHELXTL
_computing_structure_refinement 'SHELXL-97 (Sheldrick, 1997)'
_computing_structure_solution 'SHELXS-97 (Sheldrick, 1997)'
_diffrn_ambient_temperature 291(2)
_diffrn_measured_fraction_theta_full 0.992
_diffrn_measured_fraction_theta_max 0.992
_diffrn_measurement_device_type 'Bruker Smart Aepex CCD'
_diffrn_measurement_method 'phi and omega scans'
_diffrn_radiation_monochromator graphite
_diffrn_radiation_source 'sealed tube'
_diffrn_radiation_type MoK\a
_diffrn_radiation_wavelength 0.71073
_diffrn_reflns_av_R_equivalents 0.0260
_diffrn_reflns_av_sigmaI/netI 0.0834
_diffrn_reflns_limit_h_max 14
_diffrn_reflns_limit_h_min -14
_diffrn_reflns_limit_k_max 18
_diffrn_reflns_limit_k_min -18
_diffrn_reflns_limit_l_max 30
_diffrn_reflns_limit_l_min -26
_diffrn_reflns_number 32526
_diffrn_reflns_theta_full 27.00
_diffrn_reflns_theta_max 27.00
_diffrn_reflns_theta_min 1.66
_exptl_absorpt_coefficient_mu 1.269
_exptl_absorpt_correction_T_max 0.7854
_exptl_absorpt_correction_T_min 0.7338
_exptl_absorpt_correction_type multi-scan
_exptl_absorpt_process_details 'SADABS; Bruker, 2004'
_exptl_crystal_colour colorless
_exptl_crystal_density_diffrn 1.331
_exptl_crystal_density_method 'not measured'
_exptl_crystal_description block
_exptl_crystal_F_000 1616
_exptl_crystal_size_max 0.26
_exptl_crystal_size_mid 0.22
_exptl_crystal_size_min 0.20
_refine_diff_density_max 0.971
_refine_diff_density_min -0.848
_refine_diff_density_rms 0.094
_refine_ls_extinction_method none
_refine_ls_goodness_of_fit_ref 1.052
_refine_ls_hydrogen_treatment constr
_refine_ls_matrix_type full
_refine_ls_number_parameters 507
_refine_ls_number_reflns 8549
_refine_ls_number_restraints 0
_refine_ls_restrained_S_all 1.052
_refine_ls_R_factor_all 0.0844
_refine_ls_R_factor_gt 0.0402
_refine_ls_shift/su_max 0.000
_refine_ls_shift/su_mean 0.000
_refine_ls_structure_factor_coef Fsqd
_refine_ls_weighting_details 'calc w=1/[\s^2^(Fo^2^)+(0.05P)^2^] where P=(Fo^2^+2Fc^2^)/3'
_refine_ls_weighting_scheme calc
_refine_ls_wR_factor_gt 0.1054
_refine_ls_wR_factor_ref 0.1248
_reflns_number_gt 4443
_reflns_number_total 8549
_reflns_threshold_expression >2sigma(I)
_cod_data_source_file c6ra10144e2.cif
_cod_data_source_block 2
_cod_depositor_comments
;
The following automatic conversions were performed:

'_symmetry_cell_setting' value 'Monoclinic' changed to 'monoclinic'
according to
/usr/data/users/saulius/crontab/automatic-downloads/rss-feeds/RSC/lib/dictionaries/cif_core.dic
dictionary named 'cif_core.dic' version 2.4.2 from 2011-04-26.

Automatic conversion script
Id: cif_fix_values 4268 2015-11-12 08:31:59Z antanas 
;
_cod_original_sg_symbol_H-M P2(1)/c
_cod_database_code 7225429

loop_
_symmetry_equiv_pos_as_xyz
'x, y, z'
'-x, y+1/2, -z+1/2'
'-x, -y, -z'
'x, -y-1/2, z-1/2'

loop_
_atom_site_label
_atom_site_type_symbol
_atom_site_fract_x
_atom_site_fract_y
_atom_site_fract_z
_atom_site_U_iso_or_equiv
_atom_site_adp_type
_atom_site_occupancy
_atom_site_symmetry_multiplicity
_atom_site_calc_flag
_atom_site_refinement_flags
C1 C -0.1117(3) 0.1411(3) 0.10694(16) 0.0451(11) Uani 1 1 d .
H1 H -0.0948 0.0807 0.1199 0.054 Uiso 1 1 calc R
C2 C -0.1680(3) 0.2002(3) 0.13638(16) 0.0392(10) Uani 1 1 d .
H2 H -0.1898 0.1801 0.1696 0.047 Uiso 1 1 calc R
C3 C -0.1946(3) 0.2918(3) 0.11792(15) 0.0357(10) Uani 1 1 d .
H3 H -0.2333 0.3321 0.1388 0.043 Uiso 1 1 calc R
C4 C -0.1624(3) 0.3220(3) 0.06790(16) 0.0405(10) Uani 1 1 d .
C5 C -0.1045(4) 0.2624(3) 0.03700(17) 0.0483(12) Uani 1 1 d .
C6 C -0.0735(4) 0.2933(3) -0.01379(17) 0.0457(11) Uani 1 1 d .
C7 C -0.0990(3) 0.3824(3) -0.03073(15) 0.0355(9) Uani 1 1 d .
C8 C -0.1587(3) 0.4442(3) -0.00059(17) 0.0393(10) Uani 1 1 d .
H8 H -0.1770 0.5045 -0.0134 0.047 Uiso 1 1 calc R
C9 C -0.1910(3) 0.4114(3) 0.05093(16) 0.0414(10) Uani 1 1 d .
H9 H -0.2305 0.4504 0.0722 0.050 Uiso 1 1 calc R
C10 C 0.0223(3) 0.2623(3) -0.09478(15) 0.0396(10) Uani 1 1 d .
H10 H 0.0611 0.2228 -0.1161 0.048 Uiso 1 1 calc R
C11 C -0.0057(3) 0.3521(3) -0.11142(16) 0.0343(9) Uani 1 1 d .
H11 H 0.0163 0.3743 -0.1442 0.041 Uiso 1 1 calc R
C12 C -0.0645(3) 0.4093(3) -0.08124(15) 0.0359(10) Uani 1 1 d .
H12 H -0.0830 0.4693 -0.0946 0.043 Uiso 1 1 calc R
C13 C 0.4263(3) 0.4800(3) 0.23211(18) 0.0449(11) Uani 1 1 d .
C14 C 0.3851(4) 0.4008(3) 0.19321(17) 0.0453(11) Uani 1 1 d .
C15 C 0.4482(4) 0.3196(3) 0.19795(19) 0.0555(12) Uani 1 1 d .
H15 H 0.5176 0.3146 0.2237 0.067 Uiso 1 1 calc R
C16 C 0.4059(4) 0.2416(3) 0.16264(19) 0.0628(14) Uani 1 1 d .
H16 H 0.4468 0.1852 0.1661 0.075 Uiso 1 1 calc R
C17 C 0.3056(4) 0.2510(3) 0.12406(17) 0.0446(11) Uani 1 1 d .
C18 C 0.2459(4) 0.3326(3) 0.11839(19) 0.0565(13) Uani 1 1 d .
H18 H 0.1784 0.3371 0.0915 0.068 Uiso 1 1 calc R
C19 C 0.2814(4) 0.4085(3) 0.15082(18) 0.0570(13) Uani 1 1 d .
H19 H 0.2394 0.4643 0.1457 0.068 Uiso 1 1 calc R
C20 C 0.2619(4) 0.1698(3) 0.08884(17) 0.0435(11) Uani 1 1 d .
C21 C 0.3830(4) 0.4692(3) 0.28773(19) 0.0477(11) Uani 1 1 d .
C22 C 0.2670(4) 0.4362(3) 0.2924(2) 0.0596(13) Uani 1 1 d .
H22 H 0.2180 0.4176 0.2599 0.071 Uiso 1 1 calc R
C23 C 0.2248(4) 0.4306(3) 0.34000(18) 0.0574(13) Uani 1 1 d .
H23 H 0.1496 0.4069 0.3405 0.069 Uiso 1 1 calc R
C24 C 0.2962(4) 0.4611(3) 0.38974(17) 0.0462(11) Uani 1 1 d .
C25 C 0.4054(4) 0.4927(3) 0.38777(19) 0.0464(11) Uani 1 1 d .
H25 H 0.4526 0.5118 0.4207 0.056 Uiso 1 1 calc R
C26 C 0.4507(4) 0.4980(3) 0.3380(2) 0.0595(13) Uani 1 1 d .
H26 H 0.5266 0.5209 0.3383 0.071 Uiso 1 1 calc R
C27 C 0.2516(4) 0.4629(3) 0.44262(18) 0.0532(12) Uani 1 1 d .
C28 C 0.3902(4) 0.5765(3) 0.20651(18) 0.0480(11) Uani 1 1 d .
C29 C 0.3129(4) 0.6361(3) 0.23123(19) 0.0488(11) Uani 1 1 d .
H29 H 0.2840 0.6185 0.2632 0.059 Uiso 1 1 calc R
C30 C 0.2820(4) 0.7245(3) 0.20441(18) 0.0519(12) Uani 1 1 d .
H30 H 0.2322 0.7654 0.2191 0.062 Uiso 1 1 calc R
C31 C 0.3268(4) 0.7487(3) 0.15655(17) 0.0419(10) Uani 1 1 d .
C32 C 0.4055(4) 0.6914(3) 0.13312(18) 0.0470(11) Uani 1 1 d .
H32 H 0.4358 0.7089 0.1015 0.056 Uiso 1 1 calc R
C33 C 0.4360(4) 0.6045(3) 0.16103(16) 0.0434(10) Uani 1 1 d .
H33 H 0.4895 0.5655 0.1475 0.052 Uiso 1 1 calc R
C34 C 0.2882(4) 0.8423(3) 0.1302(2) 0.0467(11) Uani 1 1 d .
C35 C 0.3454(8) 0.2938(8) -0.0419(4) 0.065(3) Uani 0.50 1 d P
H35 H 0.3237 0.2387 -0.0611 0.078 Uiso 0.50 1 calc PR
C36 C 0.4832(8) 0.3818(6) 0.0331(3) 0.053(2) Uani 0.50 1 d P
H36A H 0.4515 0.4378 0.0146 0.080 Uiso 0.50 1 calc PR
H36B H 0.5679 0.3840 0.0384 0.080 Uiso 0.50 1 calc PR
H36C H 0.4578 0.3769 0.0686 0.080 Uiso 0.50 1 calc PR
C37 C 0.5066(7) 0.2011(6) 0.0110(3) 0.054(2) Uani 0.50 1 d P
H37A H 0.4560 0.1504 -0.0035 0.081 Uiso 0.50 1 calc PR
H37B H 0.5282 0.1944 0.0507 0.081 Uiso 0.50 1 calc PR
H37C H 0.5765 0.2004 -0.0058 0.081 Uiso 0.50 1 calc PR
C38 C 0.8100(6) 0.5053(4) 0.2124(3) 0.0198(15) Uani 0.50 1 d P
H38 H 0.8822 0.4753 0.2225 0.024 Uiso 0.50 1 calc PR
C39 C 0.6895(5) 0.6485(4) 0.1992(3) 0.0209(15) Uani 0.50 1 d P
H39B H 0.6638 0.6407 0.1599 0.031 Uiso 0.50 1 calc PR
H39C H 0.6992 0.7138 0.2078 0.031 Uiso 0.50 1 calc PR
H39A H 0.6315 0.6226 0.2191 0.031 Uiso 0.50 1 calc PR
C40 C 0.9103(5) 0.6486(5) 0.2379(3) 0.0255(16) Uani 0.50 1 d P
H40B H 0.9174 0.7004 0.2136 0.038 Uiso 0.50 1 calc PR
H40C H 0.9785 0.6092 0.2399 0.038 Uiso 0.50 1 calc PR
H40A H 0.9046 0.6714 0.2745 0.038 Uiso 0.50 1 calc PR
N1 N -0.0770(3) 0.1708(2) 0.05510(14) 0.0479(9) Uani 1 1 d .
N2 N -0.0108(3) 0.2310(2) -0.04263(12) 0.0428(9) Uani 1 1 d .
N3 N 0.4393(7) 0.2969(6) -0.0027(3) 0.070(3) Uani 0.50 1 d P
N4 N 0.8090(5) 0.5974(4) 0.2170(2) 0.0240(13) Uani 0.50 1 d P
O1 O 0.0822(2) -0.01684(17) 0.04721(11) 0.0430(7) Uani 1 1 d .
H1D H 0.0903 0.0238 0.0737 0.052 Uiso 1 1 d R
O2 O 0.1528(2) 0.17367(17) 0.06819(10) 0.0404(7) Uani 1 1 d .
O3 O 0.3361(2) 0.10270(17) 0.08327(10) 0.0360(6) Uani 1 1 d .
O4 O 0.1525(2) 0.42580(17) 0.44273(11) 0.0418(7) Uani 1 1 d .
O5 O 0.3096(3) 0.50387(19) 0.48415(12) 0.0528(8) Uani 1 1 d .
O6 O 0.22816(19) 0.89438(17) 0.15068(10) 0.0326(6) Uani 1 1 d .
O7 O 0.3170(3) 0.8595(2) 0.08452(13) 0.0545(8) Uani 1 1 d .
O8 O 0.5565(2) 0.48163(17) 0.24398(11) 0.0384(7) Uani 1 1 d .
H8C H 0.5890 0.4699 0.2158 0.046 Uiso 1 1 d R
O9 O 0.2842(5) 0.3690(4) -0.0531(2) 0.0531(17) Uani 0.50 1 d P
O10 O 0.7220(4) 0.4551(3) 0.1955(2) 0.0390(13) Uani 0.50 1 d P
Zn1 Zn 0.03908(4) 0.10606(3) 0.002687(19) 0.04295(16) Uani 1 1 d .
Zn2 Zn 0.25769(4) -0.02052(3) 0.05620(2) 0.04369(16) Uani 1 1 d .

loop_
_atom_site_aniso_label
_atom_site_aniso_U_11
_atom_site_aniso_U_22
_atom_site_aniso_U_33
_atom_site_aniso_U_23
_atom_site_aniso_U_13
_atom_site_aniso_U_12
C1 0.037(2) 0.057(3) 0.033(2) 0.012(2) -0.0194(19) 0.010(2)
C2 0.037(2) 0.042(3) 0.033(2) -0.011(2) -0.0103(18) -0.013(2)
C3 0.037(2) 0.041(2) 0.027(2) -0.0144(19) 0.0013(18) -0.0199(19)
C4 0.033(2) 0.056(3) 0.030(2) 0.008(2) 0.0001(18) 0.015(2)
C5 0.046(3) 0.060(3) 0.042(3) 0.023(2) 0.016(2) 0.016(2)
C6 0.054(3) 0.045(3) 0.042(3) 0.012(2) 0.020(2) 0.021(2)
C7 0.049(2) 0.027(2) 0.031(2) -0.0030(18) 0.0085(19) -0.0002(19)
C8 0.047(2) 0.028(2) 0.045(3) -0.0024(19) 0.015(2) -0.0022(19)
C9 0.040(2) 0.049(3) 0.035(2) 0.002(2) 0.0043(19) 0.002(2)
C10 0.052(3) 0.040(3) 0.026(2) -0.0033(19) 0.0073(19) 0.002(2)
C11 0.030(2) 0.039(2) 0.034(2) -0.0020(19) 0.0065(18) -0.0034(18)
C12 0.030(2) 0.046(3) 0.028(2) 0.0071(19) -0.0071(17) 0.0140(18)
C13 0.035(2) 0.038(2) 0.061(3) -0.003(2) 0.006(2) -0.004(2)
C14 0.049(3) 0.033(2) 0.048(3) 0.005(2) -0.009(2) -0.004(2)
C15 0.058(3) 0.041(3) 0.063(3) -0.006(2) -0.004(2) 0.004(2)
C16 0.062(3) 0.052(3) 0.067(3) -0.018(3) -0.008(3) 0.003(2)
C17 0.055(3) 0.045(3) 0.034(2) -0.001(2) 0.010(2) -0.005(2)
C18 0.073(3) 0.037(3) 0.053(3) -0.007(2) -0.010(2) -0.001(2)
C19 0.051(3) 0.048(3) 0.063(3) -0.008(2) -0.015(2) 0.001(2)
C20 0.048(3) 0.033(2) 0.046(3) 0.005(2) -0.001(2) -0.003(2)
C21 0.046(3) 0.037(3) 0.061(3) 0.004(2) 0.013(2) 0.001(2)
C22 0.061(3) 0.066(3) 0.052(3) -0.011(3) 0.012(2) -0.021(3)
C23 0.061(3) 0.071(3) 0.041(3) 0.004(2) 0.011(2) -0.026(3)
C24 0.049(3) 0.047(3) 0.041(3) -0.002(2) 0.002(2) 0.000(2)
C25 0.046(3) 0.037(3) 0.055(3) 0.011(2) 0.006(2) -0.006(2)
C26 0.059(3) 0.055(3) 0.063(3) 0.016(3) 0.005(3) -0.014(2)
C27 0.057(3) 0.065(3) 0.040(3) -0.017(2) 0.019(2) -0.012(3)
C28 0.063(3) 0.035(3) 0.047(3) -0.002(2) 0.014(2) 0.001(2)
C29 0.039(2) 0.045(3) 0.065(3) 0.012(2) 0.017(2) 0.005(2)
C30 0.044(3) 0.057(3) 0.056(3) 0.015(2) 0.012(2) 0.013(2)
C31 0.050(3) 0.029(2) 0.045(3) -0.002(2) 0.002(2) -0.001(2)
C32 0.045(3) 0.039(3) 0.058(3) 0.009(2) 0.014(2) 0.009(2)
C33 0.053(3) 0.039(2) 0.039(2) 0.000(2) 0.010(2) 0.011(2)
C34 0.054(3) 0.039(3) 0.047(3) 0.004(2) 0.007(2) 0.008(2)
C35 0.051(6) 0.095(9) 0.045(6) 0.011(6) -0.004(5) 0.002(6)
C36 0.055(6) 0.070(7) 0.037(5) -0.011(5) 0.015(4) 0.002(5)
C37 0.036(5) 0.081(7) 0.046(6) 0.016(5) 0.008(4) 0.015(5)
C38 0.021(3) 0.025(4) 0.017(4) 0.005(3) 0.011(3) 0.010(3)
C39 0.023(4) 0.012(3) 0.024(4) 0.007(3) -0.009(3) -0.002(3)
C40 0.019(4) 0.026(4) 0.032(4) -0.009(3) 0.004(3) 0.003(3)
N1 0.053(2) 0.041(2) 0.051(2) 0.0084(18) 0.0100(18) 0.0005(18)
N2 0.048(2) 0.052(2) 0.0258(18) 0.0103(16) -0.0014(15) 0.0309(17)
N3 0.082(6) 0.098(7) 0.021(4) 0.009(4) -0.019(4) -0.014(5)
N4 0.021(3) 0.036(4) 0.016(3) 0.004(3) 0.007(2) 0.002(3)
O1 0.0449(16) 0.0351(15) 0.0439(17) 0.0059(13) -0.0078(13) 0.0038(13)
O2 0.0443(17) 0.0417(17) 0.0312(15) 0.0179(13) -0.0059(13) 0.0104(13)
O3 0.0401(15) 0.0300(15) 0.0358(15) 0.0087(12) 0.0006(12) -0.0039(13)
O4 0.0442(17) 0.0319(15) 0.0427(17) 0.0131(13) -0.0121(13) 0.0105(13)
O5 0.0596(19) 0.0427(18) 0.0507(19) -0.0071(15) -0.0069(16) -0.0073(15)
O6 0.0148(12) 0.0347(15) 0.0469(16) 0.0106(13) 0.0010(11) 0.0005(11)
O7 0.0543(19) 0.052(2) 0.058(2) 0.0151(16) 0.0111(16) 0.0140(15)
O8 0.0290(14) 0.0361(15) 0.0486(17) 0.0102(13) 0.0019(12) -0.0118(12)
O9 0.060(4) 0.059(4) 0.032(3) 0.017(3) -0.016(3) -0.029(3)
O10 0.031(3) 0.039(3) 0.039(3) 0.000(3) -0.018(2) 0.013(2)
Zn1 0.0467(3) 0.0351(3) 0.0420(3) 0.0052(2) -0.0074(2) 0.0019(2)
Zn2 0.0461(3) 0.0359(3) 0.0439(3) 0.0060(2) -0.0074(2) 0.0014(2)

loop_
_atom_type_symbol
_atom_type_description
_atom_type_scat_dispersion_real
_atom_type_scat_dispersion_imag
_atom_type_scat_source
C C 0.0033 0.0016 'International Tables Vol C Tables 4.2.6.8 and 6.1.1.4'
H H 0.0000 0.0000 'International Tables Vol C Tables 4.2.6.8 and 6.1.1.4'
N N 0.0061 0.0033 'International Tables Vol C Tables 4.2.6.8 and 6.1.1.4'
O O 0.0106 0.0060 'International Tables Vol C Tables 4.2.6.8 and 6.1.1.4'
Zn Zn 0.2839 1.4301 'International Tables Vol C Tables 4.2.6.8 and 6.1.1.4'

loop_
_geom_angle_atom_site_label_1
_geom_angle_atom_site_label_2
_geom_angle_atom_site_label_3
_geom_angle
_geom_angle_site_symmetry_1
_geom_angle_site_symmetry_3
C2 C1 N1 120.4(4) . .
C2 C1 H1 119.8 . .
N1 C1 H1 119.8 . .
C1 C2 C3 121.1(4) . .
C1 C2 H2 119.4 . .
C3 C2 H2 119.4 . .
C4 C3 C2 119.5(4) . .
C4 C3 H3 120.2 . .
C2 C3 H3 120.2 . .
C9 C4 C5 121.9(4) . .
C9 C4 C3 117.9(4) . .
C5 C4 C3 120.3(4) . .
C4 C5 N1 120.7(4) . .
C4 C5 C6 119.8(4) . .
N1 C5 C6 119.4(4) . .
C7 C6 N2 123.2(4) . .
C7 C6 C5 119.1(4) . .
N2 C6 C5 117.6(4) . .
C6 C7 C8 122.3(4) . .
C6 C7 C12 116.4(4) . .
C8 C7 C12 121.2(3) . .
C7 C8 C9 117.9(4) . .
C7 C8 H8 121.0 . .
C9 C8 H8 121.0 . .
C4 C9 C8 118.9(4) . .
C4 C9 H9 120.6 . .
C8 C9 H9 120.6 . .
C11 C10 N2 117.7(3) . .
C11 C10 H10 121.2 . .
N2 C10 H10 121.2 . .
C12 C11 C10 121.4(4) . .
C12 C11 H11 119.3 . .
C10 C11 H11 119.3 . .
C11 C12 C7 123.2(4) . .
C11 C12 H12 118.4 . .
C7 C12 H12 118.4 . .
O8 C13 C14 109.8(3) . .
O8 C13 C21 107.4(3) . .
C14 C13 C21 111.5(3) . .
O8 C13 C28 105.1(3) . .
C14 C13 C28 112.7(3) . .
C21 C13 C28 110.1(3) . .
C15 C14 C19 119.2(4) . .
C15 C14 C13 118.9(4) . .
C19 C14 C13 121.9(4) . .
C14 C15 C16 119.2(4) . .
C14 C15 H15 120.4 . .
C16 C15 H15 120.4 . .
C17 C16 C15 119.6(4) . .
C17 C16 H16 120.2 . .
C15 C16 H16 120.2 . .
C18 C17 C16 120.8(4) . .
C18 C17 C20 120.2(4) . .
C16 C17 C20 119.0(4) . .
C17 C18 C19 122.2(4) . .
C17 C18 H18 118.9 . .
C19 C18 H18 118.9 . .
C18 C19 C14 118.9(4) . .
C18 C19 H19 120.6 . .
C14 C19 H19 120.6 . .
O2 C20 O3 127.4(4) . .
O2 C20 C17 114.3(4) . .
O3 C20 C17 118.3(4) . .
C26 C21 C22 114.6(4) . .
C26 C21 C13 122.0(4) . .
C22 C21 C13 123.3(4) . .
C23 C22 C21 124.6(4) . .
C23 C22 H22 117.7 . .
C21 C22 H22 117.7 . .
C22 C23 C24 118.9(4) . .
C22 C23 H23 120.6 . .
C24 C23 H23 120.6 . .
C25 C24 C23 119.1(4) . .
C25 C24 C27 119.5(4) . .
C23 C24 C27 121.4(4) . .
C24 C25 C26 122.3(4) . .
C24 C25 H25 118.8 . .
C26 C25 H25 118.8 . .
C21 C26 C25 120.6(4) . .
C21 C26 H26 119.7 . .
C25 C26 H26 119.7 . .
O4 C27 O5 123.6(4) . .
O4 C27 C24 116.4(4) . .
O5 C27 C24 119.9(4) . .
C33 C28 C29 121.0(4) . .
C33 C28 C13 118.5(4) . .
C29 C28 C13 120.5(4) . .
C28 C29 C30 117.1(4) . .
C28 C29 H29 121.4 . .
C30 C29 H29 121.4 . .
C31 C30 C29 120.0(4) . .
C31 C30 H30 120.0 . .
C29 C30 H30 120.0 . .
C30 C31 C32 122.9(4) . .
C30 C31 C34 116.8(4) . .
C32 C31 C34 120.3(4) . .
C31 C32 C33 115.9(4) . .
C31 C32 H32 122.1 . .
C33 C32 H32 122.1 . .
C28 C33 C32 123.0(4) . .
C28 C33 H33 118.5 . .
C32 C33 H33 118.5 . .
O6 C34 O7 121.1(4) . .
O6 C34 C31 121.9(4) . .
O7 C34 C31 116.9(4) . .
O9 C35 N3 118.5(10) . .
O9 C35 H35 120.7 . .
N3 C35 H35 120.7 . .
N3 C36 H36A 109.5 . .
N3 C36 H36B 109.5 . .
H36A C36 H36B 109.5 . .
N3 C36 H36C 109.5 . .
H36A C36 H36C 109.5 . .
H36B C36 H36C 109.5 . .
N3 C37 H37A 109.5 . .
N3 C37 H37B 109.5 . .
H37A C37 H37B 109.5 . .
N3 C37 H37C 109.5 . .
H37A C37 H37C 109.5 . .
H37B C37 H37C 109.5 . .
O10 C38 N4 125.5(6) . .
O10 C38 H38 117.2 . .
N4 C38 H38 117.2 . .
N4 C39 H39B 109.5 . .
N4 C39 H39C 109.5 . .
H39B C39 H39C 109.5 . .
N4 C39 H39A 109.5 . .
H39B C39 H39A 109.5 . .
H39C C39 H39A 109.5 . .
N4 C40 H40B 109.5 . .
N4 C40 H40C 109.5 . .
H40B C40 H40C 109.5 . .
N4 C40 H40A 109.5 . .
H40B C40 H40A 109.5 . .
H40C C40 H40A 109.5 . .
C5 N1 C1 117.9(3) . .
C5 N1 Zn1 109.8(3) . .
C1 N1 Zn1 131.5(3) . .
C6 N2 C10 118.0(3) . .
C6 N2 Zn1 113.0(2) . .
C10 N2 Zn1 128.6(2) . .
C35 N3 C36 126.3(9) . .
C35 N3 C37 115.9(9) . .
C36 N3 C37 117.7(6) . .
C38 N4 C40 122.4(6) . .
C38 N4 C39 117.7(5) . .
C40 N4 C39 119.9(5) . .
Zn2 O1 Zn1 103.16(11) . .
Zn2 O1 Zn1 127.15(14) . 3
Zn1 O1 Zn1 97.79(10) . 3
Zn2 O1 H1D 87.4 . .
Zn1 O1 H1D 78.8 . .
Zn1 O1 H1D 144.6 3 .
C20 O2 Zn1 136.1(3) . .
C20 O3 Zn2 114.2(2) . .
C27 O4 Zn1 137.7(3) . 4_566
C27 O5 Zn2 125.1(3) . 4_566
C34 O7 Zn2 111.5(3) . 1_565
C13 O8 H8C 113.9 . .
O1 Zn1 O1 82.21(10) . 3
O1 Zn1 O2 86.10(10) . .
O1 Zn1 O2 166.22(10) 3 .
O1 Zn1 N2 178.14(12) . .
O1 Zn1 N2 96.65(11) 3 .
O2 Zn1 N2 94.83(11) . .
O1 Zn1 O4 93.15(10) . 4_565
O1 Zn1 O4 84.18(10) 3 4_565
O2 Zn1 O4 103.80(10) . 4_565
N2 Zn1 O4 88.20(11) . 4_565
O1 Zn1 N1 99.75(12) . .
O1 Zn1 N1 100.51(12) 3 .
O2 Zn1 N1 74.26(11) . .
N2 Zn1 N1 78.98(12) . .
O4 Zn1 N1 166.74(11) 4_565 .
O1 Zn1 H1D 23.8 . .
O1 Zn1 H1D 101.6 3 .
O2 Zn1 H1D 65.4 . .
N2 Zn1 H1D 156.2 . .
O4 Zn1 H1D 108.7 4_565 .
N1 Zn1 H1D 82.7 . .
O7 Zn2 O5 106.58(12) 1_545 4_565
O7 Zn2 O1 110.65(12) 1_545 .
O5 Zn2 O1 110.66(11) 4_565 .
O7 Zn2 O3 122.95(12) 1_545 .
O5 Zn2 O3 89.97(11) 4_565 .
O1 Zn2 O3 113.38(10) . .
O7 Zn2 H1D 118.0 1_545 .
O5 Zn2 H1D 124.2 4_565 .
O1 Zn2 H1D 23.8 . .
O3 Zn2 H1D 92.4 . .

loop_
_geom_bond_atom_site_label_1
_geom_bond_atom_site_label_2
_geom_bond_distance
_geom_bond_site_symmetry_2
C1 C2 1.343(5) .
C1 N1 1.448(5) .
C1 H1 0.9300 .
C2 C3 1.403(5) .
C2 H2 0.9300 .
C3 C4 1.398(5) .
C3 H3 0.9300 .
C4 C9 1.368(5) .
C4 C5 1.380(5) .
C5 N1 1.403(5) .
C5 C6 1.412(5) .
C6 C7 1.358(5) .
C6 N2 1.405(5) .
C7 C8 1.399(5) .
C7 C12 1.407(5) .
C8 C9 1.444(5) .
C8 H8 0.9300 .
C9 H9 0.9300 .
C10 C11 1.370(5) .
C10 N2 1.455(5) .
C10 H10 0.9300 .
C11 C12 1.354(5) .
C11 H11 0.9300 .
C12 H12 0.9300 .
C13 O8 1.475(4) .
C13 C14 1.502(5) .
C13 C21 1.525(6) .
C13 C28 1.543(6) .
C14 C15 1.365(5) .
C14 C19 1.444(5) .
C15 C16 1.443(6) .
C15 H15 0.9300 .
C16 C17 1.366(6) .
C16 H16 0.9300 .
C17 C18 1.349(6) .
C17 C20 1.481(5) .
C18 C19 1.365(5) .
C18 H18 0.9300 .
C19 H19 0.9300 .
C20 O2 1.271(4) .
C20 O3 1.306(5) .
C21 C26 1.397(6) .
C21 C22 1.436(6) .
C22 C23 1.330(6) .
C22 H22 0.9300 .
C23 C24 1.412(5) .
C23 H23 0.9300 .
C24 C25 1.342(5) .
C24 C27 1.462(6) .
C25 C26 1.398(6) .
C25 H25 0.9300 .
C26 H26 0.9300 .
C27 O4 1.258(5) .
C27 O5 1.258(5) .
C28 C33 1.363(5) .
C28 C29 1.435(6) .
C29 C30 1.440(5) .
C29 H29 0.9300 .
C30 C31 1.393(5) .
C30 H30 0.9300 .
C31 C32 1.411(5) .
C31 C34 1.519(5) .
C32 C33 1.432(5) .
C32 H32 0.9300 .
C33 H33 0.9300 .
C34 O6 1.181(5) .
C34 O7 1.235(5) .
C35 O9 1.289(11) .
C35 N3 1.316(11) .
C35 H35 0.9300 .
C36 N3 1.531(11) .
C36 H36A 0.9600 .
C36 H36B 0.9600 .
C36 H36C 0.9600 .
C37 N3 1.583(11) .
C37 H37A 0.9600 .
C37 H37B 0.9600 .
C37 H37C 0.9600 .
C38 O10 1.253(8) .
C38 N4 1.325(8) .
C38 H38 0.9300 .
C39 N4 1.552(8) .
C39 H39B 0.9600 .
C39 H39C 0.9600 .
C39 H39A 0.9600 .
C40 N4 1.397(8) .
C40 H40B 0.9600 .
C40 H40C 0.9600 .
C40 H40A 0.9600 .
N1 Zn1 2.198(3) .
N2 Zn1 2.129(3) .
O1 Zn2 1.992(3) .
O1 Zn1 2.082(2) .
O1 Zn1 2.117(3) 3
O1 H1D 0.8614 .
O2 Zn1 2.119(3) .
O3 Zn2 2.040(2) .
O4 Zn1 2.160(3) 4_566
O5 Zn2 1.958(3) 4_566
O7 Zn2 1.932(3) 1_565
O8 H8C 0.8499 .
Zn1 O1 2.117(3) 3
Zn1 O4 2.160(3) 4_565
Zn1 H1D 2.0925 .
Zn2 O7 1.932(3) 1_545
Zn2 O5 1.958(3) 4_565
Zn2 H1D 2.1343 .

loop_
_geom_torsion_atom_site_label_1
_geom_torsion_atom_site_label_2
_geom_torsion_atom_site_label_3
_geom_torsion_atom_site_label_4
_geom_torsion
_geom_torsion_site_symmetry_1
_geom_torsion_site_symmetry_4
N1 C1 C2 C3 -0.1(5) . .
C1 C2 C3 C4 0.3(5) . .
C2 C3 C4 C9 179.3(3) . .
C2 C3 C4 C5 -0.3(6) . .
C9 C4 C5 N1 -179.5(4) . .
C3 C4 C5 N1 0.1(6) . .
C9 C4 C5 C6 -0.3(6) . .
C3 C4 C5 C6 179.3(4) . .
C4 C5 C6 C7 1.6(7) . .
N1 C5 C6 C7 -179.2(4) . .
C4 C5 C6 N2 177.7(4) . .
N1 C5 C6 N2 -3.0(6) . .
N2 C6 C7 C8 -178.2(4) . .
C5 C6 C7 C8 -2.2(7) . .
N2 C6 C7 C12 3.2(6) . .
C5 C6 C7 C12 179.1(4) . .
C6 C7 C8 C9 1.5(6) . .
C12 C7 C8 C9 -179.9(3) . .
C5 C4 C9 C8 -0.4(6) . .
C3 C4 C9 C8 180.0(3) . .
C7 C8 C9 C4 -0.2(6) . .
N2 C10 C11 C12 -1.5(5) . .
C10 C11 C12 C7 1.3(6) . .
C6 C7 C12 C11 -2.0(6) . .
C8 C7 C12 C11 179.3(4) . .
O8 C13 C14 C15 35.3(5) . .
C21 C13 C14 C15 -83.6(5) . .
C28 C13 C14 C15 152.0(4) . .
O8 C13 C14 C19 -144.3(4) . .
C21 C13 C14 C19 96.9(5) . .
C28 C13 C14 C19 -27.5(6) . .
C19 C14 C15 C16 -3.5(7) . .
C13 C14 C15 C16 176.9(4) . .
C14 C15 C16 C17 1.8(7) . .
C15 C16 C17 C18 0.3(7) . .
C15 C16 C17 C20 -178.8(4) . .
C16 C17 C18 C19 -0.7(7) . .
C20 C17 C18 C19 178.5(4) . .
C17 C18 C19 C14 -1.1(7) . .
C15 C14 C19 C18 3.2(7) . .
C13 C14 C19 C18 -177.3(4) . .
C18 C17 C20 O2 -21.1(6) . .
C16 C17 C20 O2 158.0(4) . .
C18 C17 C20 O3 160.4(4) . .
C16 C17 C20 O3 -20.5(6) . .
O8 C13 C21 C26 25.3(5) . .
C14 C13 C21 C26 145.6(4) . .
C28 C13 C21 C26 -88.6(5) . .
O8 C13 C21 C22 -160.0(4) . .
C14 C13 C21 C22 -39.7(5) . .
C28 C13 C21 C22 86.1(5) . .
C26 C21 C22 C23 -1.4(7) . .
C13 C21 C22 C23 -176.4(4) . .
C21 C22 C23 C24 1.9(8) . .
C22 C23 C24 C25 -1.7(7) . .
C22 C23 C24 C27 175.5(4) . .
C23 C24 C25 C26 1.1(7) . .
C27 C24 C25 C26 -176.2(4) . .
C22 C21 C26 C25 0.7(6) . .
C13 C21 C26 C25 175.8(4) . .
C24 C25 C26 C21 -0.6(7) . .
C25 C24 C27 O4 -174.7(4) . .
C23 C24 C27 O4 8.2(7) . .
C25 C24 C27 O5 8.4(7) . .
C23 C24 C27 O5 -168.8(4) . .
O8 C13 C28 C33 55.0(5) . .
C14 C13 C28 C33 -64.5(5) . .
C21 C13 C28 C33 170.3(4) . .
O8 C13 C28 C29 -123.1(4) . .
C14 C13 C28 C29 117.4(4) . .
C21 C13 C28 C29 -7.8(5) . .
C33 C28 C29 C30 2.7(6) . .
C13 C28 C29 C30 -179.2(4) . .
C28 C29 C30 C31 0.1(6) . .
C29 C30 C31 C32 -2.0(6) . .
C29 C30 C31 C34 178.9(4) . .
C30 C31 C32 C33 1.1(6) . .
C34 C31 C32 C33 -179.8(4) . .
C29 C28 C33 C32 -3.8(7) . .
C13 C28 C33 C32 178.1(4) . .
C31 C32 C33 C28 1.8(6) . .
C30 C31 C34 O6 3.8(6) . .
C32 C31 C34 O6 -175.3(4) . .
C30 C31 C34 O7 -172.2(4) . .
C32 C31 C34 O7 8.6(6) . .
C4 C5 N1 C1 0.2(6) . .
C6 C5 N1 C1 -179.1(4) . .
C4 C5 N1 Zn1 -170.9(3) . .
C6 C5 N1 Zn1 9.9(5) . .
C2 C1 N1 C5 -0.2(5) . .
C2 C1 N1 Zn1 168.5(3) . .
C7 C6 N2 C10 -3.5(6) . .
C5 C6 N2 C10 -179.5(4) . .
C7 C6 N2 Zn1 170.0(3) . .
C5 C6 N2 Zn1 -6.0(5) . .
C11 C10 N2 C6 2.6(5) . .
C11 C10 N2 Zn1 -169.9(3) . .
O9 C35 N3 C36 1.7(14) . .
O9 C35 N3 C37 177.0(7) . .
O10 C38 N4 C40 177.9(6) . .
O10 C38 N4 C39 -1.1(9) . .
O3 C20 O2 Zn1 -18.6(6) . .
C17 C20 O2 Zn1 163.0(3) . .
O2 C20 O3 Zn2 -17.1(5) . .
C17 C20 O3 Zn2 161.2(3) . .
O5 C27 O4 Zn1 -8.3(7) . 4_566
C24 C27 O4 Zn1 174.9(3) . 4_566
O4 C27 O5 Zn2 -1.3(7) . 4_566
C24 C27 O5 Zn2 175.5(3) . 4_566
O6 C34 O7 Zn2 2.5(5) . 1_565
C31 C34 O7 Zn2 178.6(3) . 1_565
Zn2 O1 Zn1 O1 131.14(17) . 3
Zn1 O1 Zn1 O1 0.0 3 3
Zn2 O1 Zn1 O2 -56.17(12) . .
Zn1 O1 Zn1 O2 172.68(12) 3 .
Zn2 O1 Zn1 O4 47.46(12) . 4_565
Zn1 O1 Zn1 O4 -83.68(11) 3 4_565
Zn2 O1 Zn1 N1 -129.46(13) . .
Zn1 O1 Zn1 N1 99.40(13) 3 .
C20 O2 Zn1 O1 61.9(4) . .
C20 O2 Zn1 O1 93.9(6) . 3
C20 O2 Zn1 N2 -119.7(4) . .
C20 O2 Zn1 O4 -30.4(4) . 4_565
C20 O2 Zn1 N1 163.2(4) . .
C6 N2 Zn1 O1 107.9(3) . 3
C10 N2 Zn1 O1 -79.4(3) . 3
C6 N2 Zn1 O2 -64.5(3) . .
C10 N2 Zn1 O2 108.3(3) . .
C6 N2 Zn1 O4 -168.2(3) . 4_565
C10 N2 Zn1 O4 4.5(3) . 4_565
C6 N2 Zn1 N1 8.4(3) . .
C10 N2 Zn1 N1 -178.8(3) . .
C5 N1 Zn1 O1 171.8(3) . .
C1 N1 Zn1 O1 2.4(3) . .
C5 N1 Zn1 O1 -104.4(3) . 3
C1 N1 Zn1 O1 86.2(3) . 3
C5 N1 Zn1 O2 88.7(3) . .
C1 N1 Zn1 O2 -80.7(3) . .
C5 N1 Zn1 N2 -9.6(3) . .
C1 N1 Zn1 N2 -179.0(4) . .
C5 N1 Zn1 O4 5.3(7) . 4_565
C1 N1 Zn1 O4 -164.1(4) . 4_565
Zn1 O1 Zn2 O7 -169.40(12) . 1_545
Zn1 O1 Zn2 O7 -58.81(19) 3 1_545
Zn1 O1 Zn2 O5 -51.49(14) . 4_565
Zn1 O1 Zn2 O5 59.09(18) 3 4_565
Zn1 O1 Zn2 O3 47.85(14) . .
Zn1 O1 Zn2 O3 158.44(13) 3 .
C20 O3 Zn2 O7 -140.6(3) . 1_545
C20 O3 Zn2 O5 109.5(3) . 4_565
C20 O3 Zn2 O1 -3.1(3) . .
